data_1553337
loop_
_publ_author_name
'Zhang, Chun-Yan'
'Zhang, Li-Jun'
'Lu, Zhi-Cheng'
'Ma, Chen-Yun'
'Ye, Ying'
'Rahman, Khalid'
'Zhang, Hong'
'Zhu, Jian-Yong'

_publ_section_title
;
 Antitumor Activity of Diterpenoids from Jatropha gossypiifolia: Cell
 Cycle Arrest and Apoptosis-Inducing Activity in RKO Colon Cancer Cells.
;
_journal_issue 8
_journal_name_full 'Journal of natural products'
_journal_page_first 1701
_journal_page_last 1710
_journal_paper_doi 10.1021/acs.jnatprod.7b01036
_journal_volume 81
_journal_year 2018
_chemical_absolute_configuration rmad
_chemical_formula_moiety 'C20 H26 O3'
_chemical_formula_sum 'C20 H26 O3'
_chemical_formula_weight 314.41
_space_group_crystal_system orthorhombic
_space_group_IT_number 19
_space_group_name_Hall 'P 2ac 2ab'
_space_group_name_H-M_alt 'P 21 21 21'
_atom_sites_solution_hydrogens geom
_atom_sites_solution_primary dual
_audit_creation_date 2016-11-24
_audit_creation_method
;
Olex2 1.2
(compiled 2016.09.09 svn.r3337 for OlexSys, GUI svn.r5261)
;
_cell_angle_alpha 90
_cell_angle_beta 90
_cell_angle_gamma 90
_cell_formula_units_Z 4
_cell_length_a 6.63280(10)
_cell_length_b 11.7781(2)
_cell_length_c 22.7943(5)
_cell_measurement_reflns_used 3244
_cell_measurement_temperature 296
_cell_measurement_theta_max 65.99
_cell_measurement_theta_min 3.88
_cell_volume 1780.73(6)
_computing_cell_refinement 'SAINT v7.68A (Bruker, 2009)'
_computing_data_reduction 'SAINT v7.68A (Bruker, 2009)'
_computing_molecular_graphics 'Olex2 (Dolomanov et al., 2009)'
_computing_publication_material 'Olex2 (Dolomanov et al., 2009)'
_computing_structure_refinement 'ShelXL (Sheldrick, 2015)'
_computing_structure_solution 'ShelXT (Sheldrick, 2015)'
_diffrn_ambient_temperature 296.15
_diffrn_measured_fraction_theta_full 0.995
_diffrn_measured_fraction_theta_max 0.978
_diffrn_measurement_device_type 'Bruker APEX-II CCD'
_diffrn_measurement_method '\f and \w scans'
_diffrn_radiation_monochromator graphite
_diffrn_radiation_type CuK\a
_diffrn_radiation_wavelength 1.54178
_diffrn_reflns_av_R_equivalents 0.0372
_diffrn_reflns_av_unetI/netI 0.0327
_diffrn_reflns_Laue_measured_fraction_full 0.995
_diffrn_reflns_Laue_measured_fraction_max 0.978
_diffrn_reflns_limit_h_max 7
_diffrn_reflns_limit_h_min -8
_diffrn_reflns_limit_k_max 14
_diffrn_reflns_limit_k_min -13
_diffrn_reflns_limit_l_max 26
_diffrn_reflns_limit_l_min -27
_diffrn_reflns_number 12066
_diffrn_reflns_point_group_measured_fraction_full 0.984
_diffrn_reflns_point_group_measured_fraction_max 0.961
_diffrn_reflns_theta_full 67.679
_diffrn_reflns_theta_max 69.570
_diffrn_reflns_theta_min 3.878
_diffrn_standards_number 0
_exptl_absorpt_coefficient_mu 0.613
_exptl_absorpt_correction_T_max 0.7532
_exptl_absorpt_correction_T_min 0.5627
_exptl_absorpt_correction_type multi-scan
_exptl_absorpt_process_details
;
SADABS-2008/1 (Bruker,2008) was used for absorption correction.
wR2(int) was 0.1123 before and 0.0517 after correction.
The Ratio of minimum to maximum transmission is 0.7471.
The \l/2 correction factor is 0.0015.
;
_exptl_crystal_colour colourless
_exptl_crystal_density_diffrn 1.173
_exptl_crystal_description block
_exptl_crystal_F_000 680
_exptl_crystal_size_max 0.3
_exptl_crystal_size_mid 0.25
_exptl_crystal_size_min 0.2
_refine_diff_density_max 0.197
_refine_diff_density_min -0.339
_refine_diff_density_rms 0.100
_refine_ls_abs_structure_details
;
 Flack x determined using 1071 quotients [(I+)-(I-)]/[(I+)+(I-)]
 (Parsons, Flack and Wagner, Acta Cryst. B69 (2013) 249-259).
;
_refine_ls_abs_structure_Flack 0.12(13)
_refine_ls_extinction_method none
_refine_ls_goodness_of_fit_ref 1.109
_refine_ls_hydrogen_treatment constr
_refine_ls_matrix_type full
_refine_ls_number_parameters 213
_refine_ls_number_reflns 3215
_refine_ls_number_restraints 0
_refine_ls_restrained_S_all 1.109
_refine_ls_R_factor_all 0.0532
_refine_ls_R_factor_gt 0.0491
_refine_ls_shift/su_max 0.000
_refine_ls_shift/su_mean 0.000
_refine_ls_structure_factor_coef Fsqd
_refine_ls_weighting_details 'w=1/[\s^2^(Fo^2^)+(0.0769P)^2^+0.0196P] where P=(Fo^2^+2Fc^2^)/3'
_refine_ls_weighting_scheme calc
_refine_ls_wR_factor_gt 0.1173
_refine_ls_wR_factor_ref 0.1213
_reflns_Friedel_coverage 0.686
_reflns_Friedel_fraction_full 0.969
_reflns_Friedel_fraction_max 0.936
_reflns_number_gt 2895
_reflns_number_total 3215
_reflns_threshold_expression 'I > 2\s(I)'
_cod_data_source_file np7b01036_si_003.cif
_cod_data_source_block cu_dm16782_0m
_cod_database_code 1553337
_shelx_space_group_comment
;
The symmetry employed for this shelxl refinement is uniquely defined
by the following loop, which should always be used as a source of
symmetry information in preference to the above space-group names.
They are only intended as comments.
;
_shelx_estimated_absorpt_t_max 0.887
_shelx_estimated_absorpt_t_min 0.838
_olex2_refinement_description
;
1. Fixed Uiso
 At 1.2 times of:
  All C(H) groups, All C(H,H) groups
 At 1.5 times of:
  All C(H,H,H) groups
2.a Ternary CH refined with riding coordinates:
 C3(H3), C10(H10)
2.b Secondary CH2 refined with riding coordinates:
 C2(H2A,H2B), C4(H4A,H4B), C9(H9A,H9B), C14(H14A,H14B)
2.c Aromatic/amide H refined with riding coordinates:
 C6(H6)
2.d Idealised Me refined as rotating group:
 C16(H16A,H16B,H16C), C17(H17A,H17B,H17C), C18(H18A,H18B,H18C), C19(H19A,H19B,
 H19C), C20(H20A,H20B,H20C)
;
_shelx_shelxl_version_number 2016/6
_olex2_submission_special_instructions 'No special instructions were received'

loop_
_space_group_symop_operation_xyz
'x, y, z'
'-x+1/2, -y, z+1/2'
'-x, y+1/2, -z+1/2'
'x+1/2, -y+1/2, -z'

loop_
_atom_site_label
_atom_site_type_symbol
_atom_site_fract_x
_atom_site_fract_y
_atom_site_fract_z
_atom_site_U_iso_or_equiv
_atom_site_adp_type
_atom_site_occupancy
_atom_site_site_symmetry_order
_atom_site_calc_flag
_atom_site_refinement_flags_posn
O1 O 0.1309(3) 0.46039(17) 0.53863(9) 0.0644(5) Uani 1 1 d .
O2 O 0.5121(3) 0.3737(2) 0.72402(9) 0.0754(6) Uani 1 1 d .
O3 O 0.5006(4) 0.58557(18) 0.47855(8) 0.0827(7) Uani 1 1 d .
C1 C 0.3051(3) 0.31318(19) 0.58562(10) 0.0490(5) Uani 1 1 d .
C2 C 0.4111(4) 0.2231(2) 0.54975(12) 0.0592(6) Uani 1 1 d .
H2A H 0.546774 0.246669 0.539591 0.071 Uiso 1 1 calc R
H2B H 0.337125 0.206605 0.514033 0.071 Uiso 1 1 calc R
C3 C 0.4142(4) 0.1196(2) 0.59089(13) 0.0623(7) Uani 1 1 d .
H3 H 0.384380 0.050423 0.568606 0.075 Uiso 1 1 calc R
C4 C 0.2462(5) 0.1421(2) 0.63523(15) 0.0712(8) Uani 1 1 d .
H4A H 0.123778 0.102326 0.624308 0.085 Uiso 1 1 calc R
H4B H 0.286238 0.118210 0.674264 0.085 Uiso 1 1 calc R
C5 C 0.2159(4) 0.2694(2) 0.63278(11) 0.0555(6) Uani 1 1 d .
C6 C 0.0967(4) 0.3325(2) 0.67608(12) 0.0603(6) Uani 1 1 d .
H6 H -0.038237 0.312781 0.680388 0.072 Uiso 1 1 calc R
C7 C 0.1673(4) 0.4155(2) 0.70951(11) 0.0565(6) Uani 1 1 d .
C8 C 0.3896(4) 0.4445(2) 0.70947(10) 0.0546(6) Uani 1 1 d .
C9 C 0.4506(4) 0.5621(2) 0.69145(10) 0.0560(6) Uani 1 1 d .
H9A H 0.596562 0.566842 0.690827 0.067 Uiso 1 1 calc R
H9B H 0.401690 0.615845 0.720378 0.067 Uiso 1 1 calc R
C10 C 0.3687(3) 0.59520(19) 0.63109(9) 0.0448(5) Uani 1 1 d .
H10 H 0.222448 0.584082 0.633000 0.054 Uiso 1 1 calc R
C11 C 0.4441(3) 0.52217(18) 0.57818(10) 0.0454(5) Uani 1 1 d .
C12 C 0.2819(3) 0.43275(19) 0.56498(9) 0.0453(5) Uani 1 1 d .
C13 C 0.4411(4) 0.6071(2) 0.52692(11) 0.0572(6) Uani 1 1 d .
C14 C 0.3579(5) 0.7181(2) 0.54770(12) 0.0668(7) Uani 1 1 d .
H14A H 0.213936 0.722191 0.540458 0.080 Uiso 1 1 calc R
H14B H 0.423156 0.780835 0.527727 0.080 Uiso 1 1 calc R
C15 C 0.4016(4) 0.7221(2) 0.61350(12) 0.0579(6) Uani 1 1 d .
C16 C 0.6186(5) 0.7624(3) 0.62421(17) 0.0809(9) Uani 1 1 d .
H16A H 0.644751 0.764326 0.665620 0.121 Uiso 1 1 calc GR
H16B H 0.635678 0.837075 0.608088 0.121 Uiso 1 1 calc GR
H16C H 0.710958 0.710997 0.605624 0.121 Uiso 1 1 calc GR
C17 C 0.2552(5) 0.7990(3) 0.64592(13) 0.0745(8) Uani 1 1 d .
H17A H 0.119512 0.775254 0.637977 0.112 Uiso 1 1 calc GR
H17B H 0.273169 0.875917 0.632940 0.112 Uiso 1 1 calc GR
H17C H 0.280542 0.794544 0.687323 0.112 Uiso 1 1 calc GR
C18 C 0.0358(5) 0.4842(3) 0.74999(14) 0.0763(8) Uani 1 1 d .
H18A H 0.084667 0.477304 0.789471 0.114 Uiso 1 1 calc GR
H18B H -0.100209 0.456669 0.747971 0.114 Uiso 1 1 calc GR
H18C H 0.039162 0.562536 0.738334 0.114 Uiso 1 1 calc GR
C19 C 0.6166(6) 0.1080(3) 0.62108(17) 0.0879(10) Uani 1 1 d .
H19A H 0.720917 0.101619 0.592081 0.132 Uiso 1 1 calc GR
H19B H 0.616303 0.041412 0.645331 0.132 Uiso 1 1 calc GR
H19C H 0.640748 0.173797 0.644948 0.132 Uiso 1 1 calc GR
C20 C 0.6543(4) 0.4705(2) 0.58457(14) 0.0602(6) Uani 1 1 d .
H20A H 0.650753 0.410924 0.613270 0.090 Uiso 1 1 calc GR
H20B H 0.747418 0.528196 0.596932 0.090 Uiso 1 1 calc GR
H20C H 0.696937 0.440078 0.547525 0.090 Uiso 1 1 calc GR

loop_
_atom_site_aniso_label
_atom_site_aniso_U_11
_atom_site_aniso_U_22
_atom_site_aniso_U_33
_atom_site_aniso_U_23
_atom_site_aniso_U_13
_atom_site_aniso_U_12
O1 0.0559(10) 0.0652(10) 0.0720(11) -0.0015(9) -0.0197(9) 0.0006(9)
O2 0.0643(11) 0.0892(14) 0.0727(12) 0.0196(11) -0.0129(10) 0.0048(11)
O3 0.1180(19) 0.0763(13) 0.0537(10) 0.0001(9) 0.0249(11) -0.0110(13)
C1 0.0472(11) 0.0483(11) 0.0513(12) -0.0056(10) -0.0010(10) -0.0031(9)
C2 0.0670(16) 0.0501(13) 0.0604(14) -0.0092(11) 0.0026(12) 0.0035(12)
C3 0.0700(16) 0.0430(11) 0.0739(16) -0.0045(11) -0.0070(14) -0.0011(11)
C4 0.0746(19) 0.0573(15) 0.0816(19) 0.0098(13) 0.0040(16) -0.0102(14)
C5 0.0513(12) 0.0554(13) 0.0598(13) 0.0015(11) 0.0036(11) -0.0080(11)
C6 0.0491(13) 0.0690(15) 0.0627(14) 0.0073(12) 0.0114(12) -0.0075(12)
C7 0.0511(12) 0.0701(15) 0.0484(11) 0.0048(12) 0.0083(11) -0.0002(11)
C8 0.0531(12) 0.0733(15) 0.0376(10) 0.0023(11) -0.0025(10) 0.0005(12)
C9 0.0515(12) 0.0689(15) 0.0478(12) -0.0029(11) -0.0076(10) -0.0039(12)
C10 0.0396(10) 0.0507(11) 0.0442(11) -0.0056(9) -0.0006(9) -0.0006(9)
C11 0.0435(11) 0.0459(11) 0.0467(11) -0.0033(9) 0.0023(9) -0.0010(9)
C12 0.0438(11) 0.0499(12) 0.0421(10) -0.0057(8) 0.0026(9) 0.0012(10)
C13 0.0663(14) 0.0557(13) 0.0496(13) -0.0004(10) 0.0066(12) -0.0061(12)
C14 0.0865(19) 0.0552(14) 0.0588(14) 0.0098(12) 0.0043(14) 0.0079(14)
C15 0.0658(15) 0.0473(12) 0.0607(14) -0.0060(10) 0.0010(12) 0.0013(12)
C16 0.078(2) 0.0587(15) 0.105(2) -0.0075(16) 0.0076(19) -0.0173(15)
C17 0.087(2) 0.0575(15) 0.0789(19) -0.0146(13) -0.0008(17) 0.0118(16)
C18 0.0666(17) 0.092(2) 0.0702(17) -0.0114(16) 0.0175(15) 0.0012(16)
C19 0.086(2) 0.084(2) 0.094(2) -0.0033(19) -0.020(2) 0.0161(19)
C20 0.0431(12) 0.0593(13) 0.0781(17) -0.0091(13) 0.0065(12) 0.0013(11)

loop_
_atom_type_symbol
_atom_type_description
_atom_type_scat_dispersion_real
_atom_type_scat_dispersion_imag
_atom_type_scat_source
C C 0.0181 0.0091 'International Tables Vol C Tables 4.2.6.8 and 6.1.1.4'
H H 0.0000 0.0000 'International Tables Vol C Tables 4.2.6.8 and 6.1.1.4'
O O 0.0492 0.0322 'International Tables Vol C Tables 4.2.6.8 and 6.1.1.4'

loop_
_geom_angle_atom_site_label_1
_geom_angle_atom_site_label_2
_geom_angle_atom_site_label_3
_geom_angle
C5 C1 C2 111.8(2)
C5 C1 C12 125.1(2)
C12 C1 C2 122.6(2)
C1 C2 H2A 111.1
C1 C2 H2B 111.1
C1 C2 C3 103.5(2)
H2A C2 H2B 109.0
C3 C2 H2A 111.1
C3 C2 H2B 111.1
C2 C3 H3 109.9
C4 C3 C2 104.8(2)
C4 C3 H3 109.9
C19 C3 C2 111.1(3)
C19 C3 H3 109.9
C19 C3 C4 111.2(3)
C3 C4 H4A 110.9
C3 C4 H4B 110.9
H4A C4 H4B 108.9
C5 C4 C3 104.1(2)
C5 C4 H4A 110.9
C5 C4 H4B 110.9
C1 C5 C4 110.8(2)
C1 C5 C6 125.9(2)
C6 C5 C4 123.3(2)
C5 C6 H6 117.6
C7 C6 C5 124.8(2)
C7 C6 H6 117.6
C6 C7 C8 120.7(2)
C6 C7 C18 123.0(3)
C18 C7 C8 116.3(3)
O2 C8 C7 119.9(3)
O2 C8 C9 122.0(2)
C9 C8 C7 118.1(2)
C8 C9 H9A 109.1
C8 C9 H9B 109.1
C8 C9 C10 112.7(2)
H9A C9 H9B 107.8
C10 C9 H9A 109.1
C10 C9 H9B 109.1
C9 C10 H10 106.1
C9 C10 C11 116.1(2)
C9 C10 C15 115.1(2)
C11 C10 H10 106.1
C15 C10 H10 106.1
C15 C10 C11 106.48(19)
C12 C11 C10 107.74(18)
C12 C11 C13 106.74(19)
C13 C11 C10 102.96(18)
C20 C11 C10 115.9(2)
C20 C11 C12 112.65(19)
C20 C11 C13 110.1(2)
O1 C12 C1 119.6(2)
O1 C12 C11 119.4(2)
C1 C12 C11 120.9(2)
O3 C13 C11 123.9(2)
O3 C13 C14 126.7(2)
C14 C13 C11 109.4(2)
C13 C14 H14A 110.6
C13 C14 H14B 110.6
C13 C14 C15 105.5(2)
H14A C14 H14B 108.8
C15 C14 H14A 110.6
C15 C14 H14B 110.6
C14 C15 C10 101.3(2)
C14 C15 C16 110.1(3)
C16 C15 C10 112.7(2)
C17 C15 C10 110.9(2)
C17 C15 C14 112.0(2)
C17 C15 C16 109.7(2)
C15 C16 H16A 109.5
C15 C16 H16B 109.5
C15 C16 H16C 109.5
H16A C16 H16B 109.5
H16A C16 H16C 109.5
H16B C16 H16C 109.5
C15 C17 H17A 109.5
C15 C17 H17B 109.5
C15 C17 H17C 109.5
H17A C17 H17B 109.5
H17A C17 H17C 109.5
H17B C17 H17C 109.5
C7 C18 H18A 109.5
C7 C18 H18B 109.5
C7 C18 H18C 109.5
H18A C18 H18B 109.5
H18A C18 H18C 109.5
H18B C18 H18C 109.5
C3 C19 H19A 109.5
C3 C19 H19B 109.5
C3 C19 H19C 109.5
H19A C19 H19B 109.5
H19A C19 H19C 109.5
H19B C19 H19C 109.5
C11 C20 H20A 109.5
C11 C20 H20B 109.5
C11 C20 H20C 109.5
H20A C20 H20B 109.5
H20A C20 H20C 109.5
H20B C20 H20C 109.5

loop_
_geom_bond_atom_site_label_1
_geom_bond_atom_site_label_2
_geom_bond_distance
O1 C12 1.212(3)
O2 C8 1.210(3)
O3 C13 1.198(3)
C1 C2 1.512(3)
C1 C5 1.331(3)
C1 C12 1.493(3)
C2 H2A 0.9700
C2 H2B 0.9700
C2 C3 1.539(4)
C3 H3 0.9800
C3 C4 1.527(4)
C3 C19 1.514(4)
C4 H4A 0.9700
C4 H4B 0.9700
C4 C5 1.514(4)
C5 C6 1.467(4)
C6 H6 0.9300
C6 C7 1.325(4)
C7 C8 1.513(3)
C7 C18 1.505(4)
C8 C9 1.500(4)
C9 H9A 0.9700
C9 H9B 0.9700
C9 C10 1.530(3)
C10 H10 0.9800
C10 C11 1.563(3)
C10 C15 1.563(3)
C11 C12 1.535(3)
C11 C13 1.538(3)
C11 C20 1.528(3)
C13 C14 1.497(4)
C14 H14A 0.9700
C14 H14B 0.9700
C14 C15 1.528(4)
C15 C16 1.535(4)
C15 C17 1.520(4)
C16 H16A 0.9600
C16 H16B 0.9600
C16 H16C 0.9600
C17 H17A 0.9600
C17 H17B 0.9600
C17 H17C 0.9600
C18 H18A 0.9600
C18 H18B 0.9600
C18 H18C 0.9600
C19 H19A 0.9600
C19 H19B 0.9600
C19 H19C 0.9600
C20 H20A 0.9600
C20 H20B 0.9600
C20 H20C 0.9600

loop_
_geom_torsion_atom_site_label_1
_geom_torsion_atom_site_label_2
_geom_torsion_atom_site_label_3
_geom_torsion_atom_site_label_4
_geom_torsion
O2 C8 C9 C10 125.7(3)
O3 C13 C14 C15 -152.8(3)
C1 C2 C3 C4 21.0(3)
C1 C2 C3 C19 -99.2(3)
C1 C5 C6 C7 -61.9(4)
C2 C1 C5 C4 -0.8(3)
C2 C1 C5 C6 -178.6(3)
C2 C1 C12 O1 92.9(3)
C2 C1 C12 C11 -88.8(3)
C2 C3 C4 C5 -21.5(3)
C3 C4 C5 C1 14.4(3)
C3 C4 C5 C6 -167.7(2)
C4 C5 C6 C7 120.6(3)
C5 C1 C2 C3 -13.0(3)
C5 C1 C12 O1 -78.1(3)
C5 C1 C12 C11 100.2(3)
C5 C6 C7 C8 -6.2(4)
C5 C6 C7 C18 175.0(3)
C6 C7 C8 O2 -60.5(3)
C6 C7 C8 C9 120.0(3)
C7 C8 C9 C10 -54.8(3)
C8 C9 C10 C11 -62.7(3)
C8 C9 C10 C15 171.9(2)
C9 C10 C11 C12 97.8(2)
C9 C10 C11 C13 -149.6(2)
C9 C10 C11 C20 -29.4(3)
C9 C10 C15 C14 165.4(2)
C9 C10 C15 C16 47.8(3)
C9 C10 C15 C17 -75.6(3)
C10 C11 C12 O1 77.5(3)
C10 C11 C12 C1 -100.7(2)
C10 C11 C13 O3 175.4(3)
C10 C11 C13 C14 -3.4(3)
C11 C10 C15 C14 35.2(3)
C11 C10 C15 C16 -82.4(3)
C11 C10 C15 C17 154.1(2)
C11 C13 C14 C15 26.0(3)
C12 C1 C2 C3 174.9(2)
C12 C1 C5 C4 171.0(2)
C12 C1 C5 C6 -6.7(4)
C12 C11 C13 O3 -71.3(3)
C12 C11 C13 C14 109.9(3)
C13 C11 C12 O1 -32.5(3)
C13 C11 C12 C1 149.3(2)
C13 C14 C15 C10 -36.9(3)
C13 C14 C15 C16 82.6(3)
C13 C14 C15 C17 -155.1(3)
C15 C10 C11 C12 -132.5(2)
C15 C10 C11 C13 -19.9(2)
C15 C10 C11 C20 100.3(2)
C18 C7 C8 O2 118.4(3)
C18 C7 C8 C9 -61.2(3)
C19 C3 C4 C5 98.6(3)
C20 C11 C12 O1 -153.4(2)
C20 C11 C12 C1 28.3(3)
C20 C11 C13 O3 51.3(4)
C20 C11 C13 C14 -127.6(3)
